data_4512693
loop_
_publ_author_name
'Berryman, Orion B.'
'Johnson, 2nd, Charles A'
'Vonnegut, Chris L.'
'Fajardo, Kevin A.'
'Zakharov, Lev N.'
'Johnson, Darren W.'
'Haley, Michael M.'

_publ_section_title
;
 Solid-State Examination of Conformationally Diverse Sulfonamide Receptors
 Based on Bis(2-anilinoethynyl)pyridine, -Bipyridine, and -Thiophene.
;
_journal_issue 3
_journal_name_full 'Crystal growth &amp; design'
_journal_page_first 1502
_journal_page_last 1511
_journal_paper_doi 10.1021/cg5018856
_journal_volume 15
_journal_year 2015
_chemical_formula_moiety 'C41 H37 N5 O8 S2, 0.5(C H Cl3)'
_chemical_formula_sum 'C41.5 H37.5 Cl1.5 N5 O8 S2'
_chemical_formula_weight 851.56
_chemical_name_systematic
;
 ?
;
_space_group_crystal_system orthorhombic
_space_group_IT_number 61
_space_group_name_Hall '-P 2ac 2ab'
_space_group_name_H-M_alt 'P b c a'
_symmetry_space_group_name_Hall '-P 2ac 2ab'
_symmetry_space_group_name_H-M 'P b c a'
_atom_sites_solution_hydrogens mixed
_audit_creation_date 2014-11-06
_audit_creation_method
;
Olex2 1.2
(compiled 2014.09.19 svn.r3010 for OlexSys, GUI svn.r4874)
;
_cell_angle_alpha 90
_cell_angle_beta 90
_cell_angle_gamma 90
_cell_formula_units_Z 16
_cell_length_a 27.226(4)
_cell_length_b 20.765(3)
_cell_length_c 31.191(4)
_cell_measurement_reflns_used 8432
_cell_measurement_temperature 153(2)
_cell_measurement_theta_max 54.36
_cell_measurement_theta_min 4.84
_cell_volume 17634(4)
_computing_cell_refinement 'Bruker SMART'
_computing_data_collection 'Bruker SMART'
_computing_data_reduction 'Bruker SAINT'
_computing_molecular_graphics 'Olex2 (Dolomanov et al., 2009)'
_computing_publication_material 'Olex2 (Dolomanov et al., 2009)'
_computing_structure_refinement 'XL (Sheldrick, 2008)'
_computing_structure_solution 'SHELXS-97 (Sheldrick, 1990)'
_diffrn_ambient_temperature 153.15
_diffrn_measured_fraction_theta_full 1.000
_diffrn_measured_fraction_theta_max 0.980
_diffrn_radiation_type MoK\a
_diffrn_radiation_wavelength 0.71073
_diffrn_reflns_av_R_equivalents 0.0685
_diffrn_reflns_av_unetI/netI 0.0700
_diffrn_reflns_Laue_measured_fraction_full 1.000
_diffrn_reflns_Laue_measured_fraction_max 0.980
_diffrn_reflns_limit_h_max 34
_diffrn_reflns_limit_h_min -35
_diffrn_reflns_limit_k_max 19
_diffrn_reflns_limit_k_min -27
_diffrn_reflns_limit_l_max 41
_diffrn_reflns_limit_l_min -40
_diffrn_reflns_number 99288
_diffrn_reflns_point_group_measured_fraction_full 1.000
_diffrn_reflns_point_group_measured_fraction_max 0.980
_diffrn_reflns_theta_full 25.242
_diffrn_reflns_theta_max 28.000
_diffrn_reflns_theta_min 1.505
_exptl_absorpt_coefficient_mu 0.267
_exptl_absorpt_correction_T_max 0.9352
_exptl_absorpt_correction_T_min 0.8762
_exptl_absorpt_correction_type multi-scan
_exptl_absorpt_process_details SADABS
_exptl_crystal_colour 'pale yellow'
_exptl_crystal_density_diffrn 1.283
_exptl_crystal_density_method 'not measured'
_exptl_crystal_description block
_exptl_crystal_F_000 7088
_exptl_crystal_size_max 0.3
_exptl_crystal_size_mid 0.2
_exptl_crystal_size_min 0.15
_refine_diff_density_max 1.171
_refine_diff_density_min -1.088
_refine_diff_density_rms 0.088
_refine_ls_extinction_method none
_refine_ls_goodness_of_fit_ref 1.025
_refine_ls_hydrogen_treatment mixed
_refine_ls_matrix_type full
_refine_ls_number_parameters 1061
_refine_ls_number_reflns 20858
_refine_ls_number_restraints 0
_refine_ls_restrained_S_all 1.025
_refine_ls_R_factor_all 0.1251
_refine_ls_R_factor_gt 0.0782
_refine_ls_shift/su_max 0.030
_refine_ls_shift/su_mean 0.001
_refine_ls_structure_factor_coef Fsqd
_refine_ls_weighting_details 'w=1/[\s^2^(Fo^2^)+(0.1329P)^2^] where P=(Fo^2^+2Fc^2^)/3'
_refine_ls_weighting_scheme calc
_refine_ls_wR_factor_gt 0.2096
_refine_ls_wR_factor_ref 0.2351
_reflns_Friedel_coverage 0.000
_reflns_number_gt 12313
_reflns_number_total 20858
_reflns_threshold_expression 'I > 2\s(I)'
_cod_data_source_file cg5018856_si_002.cif
_cod_data_source_block ob100
_cod_depositor_comments
;Adding full bibliography for 4512691--4512698.cif.

 Adding full bibliography for 4512691--4512698.cif.
;
_cod_database_code 4512693
_shelxl_version_number 2013-4
_shelx_space_group_comment
;
The symmetry employed for this shelxl refinement is uniquely defined
by the following loop, which should always be used as a source of
symmetry information in preference to the above space-group names.
They are only intended as comments.
;
_shelx_estimated_absorpt_t_max 0.961
_shelx_estimated_absorpt_t_min 0.924
_olex2_refinement_description
;
1. Fixed Uiso
 At 1.2 times of:
  All C(H) groups
 At 1.5 times of:
  All C(H,H,H) groups
2.a Ternary CH refined with riding coordinates:
 C1S(H1S)
2.b Me refined with riding coordinates:
 C15(H15A,H15B,H15C), C16(H16A,H16B,H16C), C17(H17A,H17B,H17C), C33(H33A,H33B,
 H33C), C34(H34A,H34B,H34C), C35(H35A,H35B,H35C), C62(H62A,H62B,H62C), C63(H63A,
 H63B,H63C), C64(H64A,H64B,H64C), C74(H74A,H74B,H74C), C75(H75A,H75B,H75C),
 C76(H76A,H76B,H76C)
2.c Aromatic/amide H refined with riding coordinates:
 C2(H2), C3(H3), C4(H4), C10(H10A), C11(H11), C13(H13), C19(H19), C20(H20),
 C22(H22), C23(H23), C27(H27), C29(H29), C30(H30), C37(H37), C38(H38), C40(H40),
  C41(H41), C43(H43), C44(H44), C45(H45), C49(H49), C51(H51), C52(H52),
 C54(H54), C57(H57), C59(H59), C60(H60), C69(H69), C71(H71), C72(H72), C78(H78),
  C79(H79), C81(H81), C82(H82)
;

loop_
_space_group_symop_operation_xyz
'x, y, z'
'-x+1/2, -y, z+1/2'
'-x, y+1/2, -z+1/2'
'x+1/2, -y+1/2, -z'
'-x, -y, -z'
'x-1/2, y, -z-1/2'
'x, -y-1/2, z-1/2'
'-x-1/2, y-1/2, z'

loop_
_atom_site_label
_atom_site_type_symbol
_atom_site_fract_x
_atom_site_fract_y
_atom_site_fract_z
_atom_site_U_iso_or_equiv
_atom_site_adp_type
_atom_site_occupancy
_atom_site_site_symmetry_order
_atom_site_calc_flag
_atom_site_refinement_flags_posn
S1 S 0.39049(3) 0.81334(4) 0.24409(3) 0.02795(19) Uani 1 1 d .
S2 S 0.15370(3) 0.31885(5) 0.09546(3) 0.0331(2) Uani 1 1 d .
S3 S 0.39462(3) 0.45070(4) 0.23523(2) 0.02561(19) Uani 1 1 d .
S4 S 0.15270(3) 0.95323(5) 0.38003(3) 0.0352(2) Uani 1 1 d .
O1 O 0.40841(9) 0.86802(11) 0.26717(8) 0.0334(5) Uani 1 1 d .
O2 O 0.35738(8) 0.82460(12) 0.20920(7) 0.0327(5) Uani 1 1 d .
O3 O 0.60176(12) 0.66245(17) 0.21543(10) 0.0631(9) Uani 1 1 d .
O4 O 0.55487(13) 0.59992(17) 0.18069(14) 0.0764(11) Uani 1 1 d .
O5 O 0.13379(15) 0.63684(15) 0.09526(10) 0.0681(10) Uani 1 1 d .
O6 O 0.14063(18) 0.62185(17) 0.02795(11) 0.0880(13) Uani 1 1 d .
O7 O 0.11027(9) 0.30268(13) 0.11853(8) 0.0433(7) Uani 1 1 d .
O8 O 0.16441(10) 0.28816(13) 0.05551(8) 0.0428(7) Uani 1 1 d .
O9 O 0.16631(10) 0.98402(12) 0.41922(8) 0.0418(6) Uani 1 1 d .
O10 O 0.10762(9) 0.97014(14) 0.35944(9) 0.0456(7) Uani 1 1 d .
O11 O 0.14697(16) 0.65059(17) 0.44747(11) 0.0790(11) Uani 1 1 d .
O12 O 0.13751(19) 0.63593(17) 0.38015(13) 0.0927(14) Uani 1 1 d .
O13 O 0.36011(9) 0.43495(12) 0.26829(7) 0.0321(5) Uani 1 1 d .
O14 O 0.41543(9) 0.39858(11) 0.21120(7) 0.0323(5) Uani 1 1 d .
O15 O 0.60198(10) 0.58356(15) 0.30214(9) 0.0482(7) Uani 1 1 d .
O16 O 0.55167(10) 0.66045(16) 0.31745(10) 0.0556(8) Uani 1 1 d .
N1 N 0.27023(9) 0.52290(13) 0.24268(8) 0.0219(5) Uani 1 1 d .
N2 N 0.56197(13) 0.64883(19) 0.20036(12) 0.0484(9) Uani 1 1 d .
N3 N 0.13914(14) 0.60187(19) 0.06448(11) 0.0524(9) Uani 1 1 d .
N4 N 0.26780(9) 0.73952(12) 0.23595(8) 0.0224(5) Uani 1 1 d .
N5 N 0.56065(11) 0.60613(17) 0.30370(10) 0.0388(7) Uani 1 1 d .
N6 N 0.14303(15) 0.67124(19) 0.41107(13) 0.0589(10) Uani 1 1 d .
N7 N 0.19542(11) 0.96563(15) 0.34511(10) 0.0310(7) Uani 1 1 d .
N8 N 0.36663(11) 0.50162(14) 0.20429(9) 0.0259(6) Uani 1 1 d .
N9 N 0.36259(11) 0.76321(14) 0.27548(9) 0.0280(6) Uani 1 1 d .
N10 N 0.19904(11) 0.30552(16) 0.12799(11) 0.0318(7) Uani 1 1 d .
C1 C 0.23515(11) 0.48243(15) 0.22803(9) 0.0224(6) Uani 1 1 d .
C2 C 0.18686(11) 0.48488(16) 0.24250(10) 0.0263(7) Uani 1 1 d .
H2 H 0.1632 0.4552 0.2319 0.032 Uiso 1 1 calc R
C3 C 0.17353(12) 0.53045(17) 0.27227(10) 0.0288(7) Uani 1 1 d .
H3 H 0.1406 0.5330 0.2823 0.035 Uiso 1 1 calc R
C4 C 0.20943(11) 0.57312(16) 0.28752(10) 0.0252(7) Uani 1 1 d .
H4 H 0.2013 0.6056 0.3078 0.030 Uiso 1 1 calc R
C5 C 0.25711(11) 0.56680(15) 0.27237(9) 0.0215(6) Uani 1 1 d .
C6 C 0.25010(12) 0.43627(16) 0.19645(10) 0.0252(7) Uani 1 1 d .
C7 C 0.26271(11) 0.39868(16) 0.16966(10) 0.0262(7) Uani 1 1 d .
C8 C 0.27973(12) 0.35688(16) 0.13620(10) 0.0267(7) Uani 1 1 d .
C9 C 0.24876(12) 0.31301(17) 0.11542(10) 0.0289(7) Uani 1 1 d .
C10 C 0.26730(14) 0.27496(19) 0.08291(12) 0.0413(9) Uani 1 1 d .
H10A H 0.2466 0.2444 0.0692 0.050 Uiso 1 1 calc R
C11 C 0.31582(14) 0.28078(19) 0.06999(12) 0.0386(9) Uani 1 1 d .
H11 H 0.3275 0.2548 0.0471 0.046 Uiso 1 1 calc R
C12 C 0.34766(13) 0.32376(17) 0.08982(11) 0.0310(7) Uani 1 1 d .
C13 C 0.32908(13) 0.36092(17) 0.12321(10) 0.0299(7) Uani 1 1 d .
H13 H 0.3504 0.3899 0.1377 0.036 Uiso 1 1 calc R
C14 C 0.40127(13) 0.33284(18) 0.07577(11) 0.0347(8) Uani 1 1 d .
C15 C 0.40709(17) 0.4015(2) 0.05800(15) 0.0513(11) Uani 1 1 d .
H15A H 0.3851 0.4073 0.0334 0.077 Uiso 1 1 calc R
H15B H 0.4412 0.4081 0.0489 0.077 Uiso 1 1 calc R
H15C H 0.3987 0.4327 0.0804 0.077 Uiso 1 1 calc R
C16 C 0.43478(14) 0.3227(2) 0.11379(13) 0.0467(10) Uani 1 1 d .
H16A H 0.4259 0.3529 0.1367 0.070 Uiso 1 1 calc R
H16B H 0.4689 0.3301 0.1051 0.070 Uiso 1 1 calc R
H16C H 0.4312 0.2784 0.1243 0.070 Uiso 1 1 calc R
C17 C 0.41547(14) 0.28534(19) 0.04024(13) 0.0429(9) Uani 1 1 d .
H17A H 0.3939 0.2916 0.0154 0.064 Uiso 1 1 calc R
H17B H 0.4120 0.2412 0.0509 0.064 Uiso 1 1 calc R
H17C H 0.4496 0.2929 0.0317 0.064 Uiso 1 1 calc R
C18 C 0.15213(12) 0.40296(18) 0.08590(11) 0.0322(8) Uani 1 1 d .
C19 C 0.15584(16) 0.4261(2) 0.04448(12) 0.0456(10) Uani 1 1 d .
H19 H 0.1615 0.3974 0.0213 0.055 Uiso 1 1 calc R
C20 C 0.15113(16) 0.4918(2) 0.03719(12) 0.0482(10) Uani 1 1 d .
H20 H 0.1525 0.5086 0.0089 0.058 Uiso 1 1 calc R
C21 C 0.14442(15) 0.5320(2) 0.07144(12) 0.0424(9) Uani 1 1 d .
C22 C 0.14153(15) 0.5094(2) 0.11286(12) 0.0422(9) Uani 1 1 d .
H22 H 0.1368 0.5384 0.1361 0.051 Uiso 1 1 calc R
C23 C 0.14554(14) 0.44469(19) 0.12008(11) 0.0380(9) Uani 1 1 d .
H23 H 0.1438 0.4283 0.1485 0.046 Uiso 1 1 calc R
C24 C 0.29526(11) 0.60745(15) 0.28915(9) 0.0241(7) Uani 1 1 d .
C25 C 0.32569(12) 0.64093(16) 0.30564(9) 0.0251(7) Uani 1 1 d .
C26 C 0.36519(11) 0.67507(16) 0.32717(10) 0.0241(7) Uani 1 1 d .
C27 C 0.38501(12) 0.64679(17) 0.36418(10) 0.0283(7) Uani 1 1 d .
H27 H 0.3707 0.6083 0.3749 0.034 Uiso 1 1 calc R
C28 C 0.42464(12) 0.67323(17) 0.38555(10) 0.0296(7) Uani 1 1 d .
C29 C 0.44404(12) 0.72947(17) 0.36832(11) 0.0334(8) Uani 1 1 d .
H29 H 0.4720 0.7483 0.3816 0.040 Uiso 1 1 calc R
C30 C 0.42424(12) 0.75913(17) 0.33258(11) 0.0311(7) Uani 1 1 d .
H30 H 0.4382 0.7981 0.3223 0.037 Uiso 1 1 calc R
C31 C 0.38429(11) 0.73251(16) 0.31158(10) 0.0267(7) Uani 1 1 d .
C32 C 0.44682(13) 0.64421(18) 0.42632(11) 0.0348(8) Uani 1 1 d .
C33 C 0.42112(17) 0.5831(2) 0.44078(14) 0.0529(11) Uani 1 1 d .
H33A H 0.4229 0.5508 0.4179 0.079 Uiso 1 1 calc R
H33B H 0.3866 0.5927 0.4472 0.079 Uiso 1 1 calc R
H33C H 0.4372 0.5664 0.4666 0.079 Uiso 1 1 calc R
C34 C 0.44342(19) 0.6935(2) 0.46260(14) 0.0604(13) Uani 1 1 d .
H34A H 0.4598 0.7334 0.4539 0.091 Uiso 1 1 calc R
H34B H 0.4594 0.6762 0.4883 0.091 Uiso 1 1 calc R
H34C H 0.4088 0.7024 0.4689 0.091 Uiso 1 1 calc R
C35 C 0.50169(16) 0.6278(2) 0.41844(14) 0.0539(11) Uani 1 1 d .
H35A H 0.5191 0.6666 0.4090 0.081 Uiso 1 1 calc R
H35B H 0.5042 0.5946 0.3962 0.081 Uiso 1 1 calc R
H35C H 0.5164 0.6119 0.4451 0.081 Uiso 1 1 calc R
C36 C 0.44279(12) 0.76923(17) 0.22678(11) 0.0314(8) Uani 1 1 d .
C37 C 0.48861(14) 0.78641(19) 0.24140(14) 0.0452(10) Uani 1 1 d .
H37 H 0.4928 0.8244 0.2580 0.054 Uiso 1 1 calc R
C38 C 0.52873(14) 0.7479(2) 0.23168(14) 0.0460(10) Uani 1 1 d .
H38 H 0.5608 0.7589 0.2413 0.055 Uiso 1 1 calc R
C39 C 0.52055(13) 0.69310(18) 0.20758(12) 0.0365(8) Uani 1 1 d .
C40 C 0.47498(14) 0.67562(19) 0.19318(13) 0.0411(9) Uani 1 1 d .
H40 H 0.4706 0.6374 0.1769 0.049 Uiso 1 1 calc R
C41 C 0.43574(13) 0.71468(18) 0.20278(12) 0.0377(9) Uani 1 1 d .
H41 H 0.4038 0.7039 0.1928 0.045 Uiso 1 1 calc R
C42 C 0.25612(11) 0.69605(15) 0.20540(9) 0.0231(6) Uani 1 1 d .
C43 C 0.20885(12) 0.68983(17) 0.18887(10) 0.0287(7) Uani 1 1 d .
H43 H 0.2018 0.6582 0.1678 0.034 Uiso 1 1 calc R
C44 C 0.17234(12) 0.73046(17) 0.20366(11) 0.0316(8) Uani 1 1 d .
H44 H 0.1398 0.7270 0.1929 0.038 Uiso 1 1 calc R
C45 C 0.18365(11) 0.77590(16) 0.23422(10) 0.0272(7) Uani 1 1 d .
H45 H 0.1592 0.8047 0.2446 0.033 Uiso 1 1 calc R
C46 C 0.23183(11) 0.77889(15) 0.24973(10) 0.0240(7) Uani 1 1 d .
C47 C 0.29584(12) 0.65639(16) 0.18935(10) 0.0263(7) Uani 1 1 d .
C48 C 0.32752(12) 0.62416(15) 0.17433(10) 0.0257(7) Uani 1 1 d .
C49 C 0.47295(13) 0.58798(19) 0.29462(11) 0.0358(8) Uani 1 1 d .
H49 H 0.4669 0.6270 0.3096 0.043 Uiso 1 1 calc R
C50 C 0.51999(12) 0.56685(18) 0.28777(11) 0.0318(8) Uani 1 1 d .
C51 C 0.53074(14) 0.51065(19) 0.26594(13) 0.0423(9) Uani 1 1 d .
H51 H 0.5637 0.4968 0.2623 0.051 Uiso 1 1 calc R
C52 C 0.49181(13) 0.47495(18) 0.24949(13) 0.0381(9) Uani 1 1 d .
H52 H 0.4979 0.4369 0.2335 0.046 Uiso 1 1 calc R
C53 C 0.44449(12) 0.49527(16) 0.25665(10) 0.0275(7) Uani 1 1 d .
C54 C 0.43418(13) 0.55091(18) 0.27915(11) 0.0359(8) Uani 1 1 d .
H54 H 0.4012 0.5637 0.2840 0.043 Uiso 1 1 calc R
C55 C 0.38874(11) 0.53413(15) 0.16980(9) 0.0239(7) Uani 1 1 d .
C56 C 0.36844(12) 0.59174(15) 0.15419(10) 0.0254(7) Uani 1 1 d .
C57 C 0.38986(12) 0.62232(16) 0.11879(10) 0.0290(7) Uani 1 1 d .
H57 H 0.3752 0.6604 0.1079 0.035 Uiso 1 1 calc R
C58 C 0.43206(13) 0.59856(17) 0.09914(10) 0.0321(8) Uani 1 1 d .
C59 C 0.45185(13) 0.54270(17) 0.11601(11) 0.0324(8) Uani 1 1 d .
H59 H 0.4809 0.5257 0.1035 0.039 Uiso 1 1 calc R
C60 C 0.43119(12) 0.51067(17) 0.15033(11) 0.0298(7) Uani 1 1 d .
H60 H 0.4460 0.4723 0.1608 0.036 Uiso 1 1 calc R
C61 C 0.45644(17) 0.6325(2) 0.06115(12) 0.0460(10) Uani 1 1 d .
C62 C 0.4709(2) 0.5844(2) 0.02735(12) 0.0615(14) Uani 1 1 d .
H62A H 0.4916 0.5510 0.0402 0.092 Uiso 1 1 calc R
H62B H 0.4891 0.6063 0.0045 0.092 Uiso 1 1 calc R
H62C H 0.4413 0.5645 0.0153 0.092 Uiso 1 1 calc R
C63 C 0.5086(3) 0.6581(4) 0.07780(19) 0.114(3) Uani 1 1 d .
H63A H 0.5270 0.6224 0.0906 0.171 Uiso 1 1 calc R
H63B H 0.5035 0.6918 0.0993 0.171 Uiso 1 1 calc R
H63C H 0.5272 0.6758 0.0536 0.171 Uiso 1 1 calc R
C64 C 0.4260(3) 0.6811(4) 0.0415(2) 0.172(5) Uani 1 1 d .
H64A H 0.4163 0.7128 0.0632 0.258 Uiso 1 1 calc R
H64B H 0.3966 0.6608 0.0295 0.258 Uiso 1 1 calc R
H64C H 0.4444 0.7026 0.0187 0.258 Uiso 1 1 calc R
C65 C 0.24572(12) 0.82628(16) 0.28166(10) 0.0262(7) Uani 1 1 d .
C66 C 0.25735(12) 0.86522(16) 0.30764(10) 0.0264(7) Uani 1 1 d .
C67 C 0.24555(12) 0.95871(16) 0.35632(10) 0.0276(7) Uani 1 1 d .
C68 C 0.27528(12) 0.91010(16) 0.33895(10) 0.0278(7) Uani 1 1 d .
C69 C 0.32426(13) 0.90605(17) 0.35206(10) 0.0302(7) Uani 1 1 d .
H69 H 0.3446 0.8736 0.3401 0.036 Uiso 1 1 calc R
C70 C 0.34421(13) 0.94848(17) 0.38232(10) 0.0306(7) Uani 1 1 d .
C71 C 0.31401(14) 0.99666(18) 0.39822(12) 0.0372(8) Uani 1 1 d .
H71 H 0.3267 1.0266 0.4185 0.045 Uiso 1 1 calc R
C72 C 0.26580(14) 1.00168(17) 0.38498(12) 0.0353(8) Uani 1 1 d .
H72 H 0.2461 1.0356 0.3959 0.042 Uiso 1 1 calc R
C73 C 0.39672(13) 0.93851(18) 0.39824(11) 0.0352(8) Uani 1 1 d .
C74 C 0.40061(15) 0.87254(19) 0.41939(13) 0.0431(9) Uani 1 1 d .
H74A H 0.4342 0.8659 0.4297 0.065 Uiso 1 1 calc R
H74B H 0.3923 0.8391 0.3985 0.065 Uiso 1 1 calc R
H74C H 0.3778 0.8703 0.4436 0.065 Uiso 1 1 calc R
C75 C 0.43249(15) 0.9425(2) 0.36024(13) 0.0449(10) Uani 1 1 d .
H75A H 0.4298 0.9850 0.3467 0.067 Uiso 1 1 calc R
H75B H 0.4243 0.9091 0.3392 0.067 Uiso 1 1 calc R
H75C H 0.4661 0.9360 0.3705 0.067 Uiso 1 1 calc R
C76 C 0.41142(15) 0.98968(19) 0.43111(13) 0.0436(10) Uani 1 1 d .
H76A H 0.4091 1.0325 0.4180 0.065 Uiso 1 1 calc R
H76B H 0.4453 0.9820 0.4405 0.065 Uiso 1 1 calc R
H76C H 0.3893 0.9874 0.4559 0.065 Uiso 1 1 calc R
C77 C 0.15162(14) 0.8703(2) 0.38916(12) 0.0403(9) Uani 1 1 d .
C78 C 0.14044(16) 0.8287(2) 0.35566(13) 0.0472(10) Uani 1 1 d .
H78 H 0.1347 0.8456 0.3278 0.057 Uiso 1 1 calc R
C79 C 0.13763(16) 0.7633(2) 0.36239(13) 0.0484(10) Uani 1 1 d .
H79 H 0.1303 0.7345 0.3396 0.058 Uiso 1 1 calc R
C80 C 0.14580(15) 0.7410(2) 0.40359(13) 0.0448(10) Uani 1 1 d .
C81 C 0.15767(17) 0.7807(2) 0.43736(14) 0.0533(11) Uani 1 1 d .
H81 H 0.1633 0.7637 0.4652 0.064 Uiso 1 1 calc R
C82 C 0.16120(18) 0.8461(2) 0.42968(12) 0.0521(11) Uani 1 1 d .
H82 H 0.1702 0.8745 0.4522 0.063 Uiso 1 1 calc R
C1S C 0.20281(19) 0.2717(3) 0.92818(16) 0.0668(14) Uani 1 1 d .
H1S H 0.1666 0.2761 0.9236 0.080 Uiso 1 1 calc R
Cl1S Cl 0.22939(5) 0.25053(8) 0.88011(4) 0.0771(4) Uani 1 1 d .
Cl2S Cl 0.21241(6) 0.21218(8) 0.96689(5) 0.0902(5) Uani 1 1 d .
Cl3S Cl 0.22509(8) 0.34510(8) 0.94735(6) 0.1107(6) Uani 1 1 d .
H7 H 0.1883(16) 0.955(2) 0.3248(14) 0.043(13) Uiso 1 1 d .
H8 H 0.3446(15) 0.5127(19) 0.2130(12) 0.032(12) Uiso 1 1 d .
H9 H 0.3398(16) 0.753(2) 0.2684(14) 0.043(14) Uiso 1 1 d .
H10 H 0.1937(12) 0.3153(16) 0.1462(10) 0.006(9) Uiso 1 1 d .

loop_
_atom_site_aniso_label
_atom_site_aniso_U_11
_atom_site_aniso_U_22
_atom_site_aniso_U_33
_atom_site_aniso_U_23
_atom_site_aniso_U_13
_atom_site_aniso_U_12
S1 0.0233(4) 0.0262(5) 0.0344(4) -0.0010(3) 0.0002(3) 0.0010(3)
S2 0.0265(4) 0.0378(5) 0.0350(4) -0.0069(4) -0.0026(3) -0.0043(4)
S3 0.0265(4) 0.0228(4) 0.0275(4) 0.0004(3) 0.0039(3) -0.0007(3)
S4 0.0345(5) 0.0355(5) 0.0355(4) -0.0059(4) 0.0069(4) 0.0000(4)
O1 0.0321(13) 0.0258(13) 0.0422(13) -0.0023(10) 0.0013(10) 0.0020(10)
O2 0.0279(13) 0.0358(14) 0.0344(12) 0.0035(11) -0.0039(10) 0.0029(10)
O3 0.0453(19) 0.081(2) 0.0635(19) 0.0017(18) -0.0038(15) 0.0233(17)
O4 0.063(2) 0.049(2) 0.116(3) -0.025(2) 0.022(2) 0.0081(17)
O5 0.108(3) 0.0400(18) 0.0567(19) -0.0028(15) 0.0085(19) 0.0158(18)
O6 0.159(4) 0.058(2) 0.0464(18) 0.0157(17) 0.008(2) 0.022(2)
O7 0.0298(14) 0.0517(18) 0.0484(15) -0.0047(13) 0.0012(11) -0.0093(12)
O8 0.0412(15) 0.0486(17) 0.0386(13) -0.0171(12) -0.0068(11) -0.0034(12)
O9 0.0515(16) 0.0361(15) 0.0377(13) -0.0106(11) 0.0075(12) 0.0022(12)
O10 0.0353(15) 0.0488(17) 0.0528(16) -0.0062(13) 0.0048(12) 0.0056(12)
O11 0.119(3) 0.056(2) 0.063(2) 0.0162(18) 0.015(2) 0.000(2)
O12 0.163(4) 0.039(2) 0.076(2) 0.0024(18) -0.022(3) -0.019(2)
O13 0.0328(13) 0.0336(14) 0.0299(11) 0.0029(10) 0.0060(10) -0.0043(10)
O14 0.0378(14) 0.0216(12) 0.0374(12) -0.0016(10) 0.0045(10) 0.0026(10)
O15 0.0272(15) 0.068(2) 0.0495(15) 0.0006(14) -0.0066(12) -0.0025(13)
O16 0.0391(16) 0.056(2) 0.071(2) -0.0171(16) -0.0001(14) -0.0114(14)
N1 0.0191(13) 0.0231(14) 0.0236(12) 0.0010(10) 0.0019(10) -0.0008(10)
N2 0.040(2) 0.048(2) 0.057(2) 0.0028(18) 0.0067(17) 0.0070(16)
N3 0.063(2) 0.048(2) 0.046(2) 0.0073(17) 0.0032(17) 0.0084(18)
N4 0.0193(13) 0.0220(14) 0.0257(12) 0.0005(11) -0.0011(10) 0.0011(10)
N5 0.0287(17) 0.050(2) 0.0373(16) 0.0022(15) 0.0001(13) -0.0074(15)
N6 0.079(3) 0.043(2) 0.055(2) 0.0083(19) -0.001(2) -0.005(2)
N7 0.0332(17) 0.0327(18) 0.0272(15) -0.0043(13) -0.0004(13) -0.0025(13)
N8 0.0209(15) 0.0278(16) 0.0291(14) 0.0010(12) 0.0055(12) 0.0017(12)
N9 0.0179(15) 0.0288(17) 0.0373(15) 0.0016(12) -0.0046(12) -0.0023(12)
N10 0.0288(17) 0.0371(19) 0.0294(16) -0.0086(14) 0.0028(13) -0.0004(13)
C1 0.0218(16) 0.0218(17) 0.0238(14) 0.0004(12) 0.0022(12) 0.0006(12)
C2 0.0188(16) 0.0270(18) 0.0330(16) -0.0052(13) -0.0008(12) -0.0039(13)
C3 0.0213(16) 0.0329(19) 0.0323(16) -0.0011(14) 0.0040(13) 0.0040(14)
C4 0.0238(16) 0.0257(18) 0.0262(15) -0.0045(13) 0.0013(12) 0.0050(13)
C5 0.0200(15) 0.0228(16) 0.0218(13) 0.0029(12) -0.0040(11) -0.0014(12)
C6 0.0225(16) 0.0263(18) 0.0267(15) -0.0024(13) 0.0007(12) -0.0032(13)
C7 0.0227(16) 0.0263(18) 0.0296(16) 0.0007(14) -0.0001(13) -0.0036(13)
C8 0.0252(17) 0.0278(18) 0.0271(15) -0.0053(13) 0.0010(13) 0.0030(13)
C9 0.0242(17) 0.0323(19) 0.0303(16) -0.0056(14) -0.0013(13) 0.0016(14)
C10 0.034(2) 0.045(2) 0.045(2) -0.0180(18) 0.0002(16) -0.0009(17)
C11 0.036(2) 0.039(2) 0.0408(19) -0.0145(16) 0.0027(16) 0.0075(16)
C12 0.0322(18) 0.0291(19) 0.0318(16) -0.0012(14) 0.0028(14) 0.0075(15)
C13 0.0288(18) 0.031(2) 0.0294(16) -0.0074(14) 0.0009(13) -0.0006(14)
C14 0.0264(18) 0.035(2) 0.0425(19) -0.0070(16) 0.0073(15) 0.0021(15)
C15 0.056(3) 0.038(2) 0.060(2) -0.006(2) 0.021(2) 0.000(2)
C16 0.027(2) 0.060(3) 0.053(2) -0.011(2) 0.0049(17) 0.0031(18)
C17 0.036(2) 0.042(2) 0.051(2) -0.0111(18) 0.0176(17) 0.0000(17)
C18 0.0251(17) 0.040(2) 0.0313(16) -0.0022(15) -0.0031(13) 0.0015(15)
C19 0.059(3) 0.048(3) 0.0301(18) -0.0080(17) 0.0010(17) 0.004(2)
C20 0.062(3) 0.052(3) 0.0301(18) 0.0061(18) -0.0019(18) 0.002(2)
C21 0.046(2) 0.044(2) 0.0369(19) 0.0035(17) -0.0013(17) 0.0052(18)
C22 0.052(2) 0.044(2) 0.0312(18) -0.0034(17) 0.0071(16) 0.0067(19)
C23 0.042(2) 0.042(2) 0.0300(17) 0.0003(16) 0.0005(15) 0.0057(17)
C24 0.0245(16) 0.0239(17) 0.0239(14) -0.0017(13) 0.0022(12) 0.0009(13)
C25 0.0252(17) 0.0271(18) 0.0228(14) -0.0012(13) 0.0028(12) -0.0003(13)
C26 0.0188(15) 0.0263(18) 0.0272(15) -0.0059(13) -0.0006(12) -0.0010(12)
C27 0.0290(18) 0.0289(19) 0.0271(15) -0.0056(13) 0.0000(13) 0.0004(14)
C28 0.0278(17) 0.0285(19) 0.0323(16) -0.0085(14) -0.0040(13) 0.0001(14)
C29 0.0251(18) 0.032(2) 0.0431(19) -0.0065(16) -0.0088(14) -0.0005(14)
C30 0.0258(17) 0.0260(19) 0.0414(18) -0.0021(15) -0.0057(14) -0.0030(14)
C31 0.0204(16) 0.0277(18) 0.0318(16) -0.0047(14) -0.0007(12) 0.0027(13)
C32 0.034(2) 0.035(2) 0.0358(18) -0.0020(15) -0.0106(15) -0.0019(15)
C33 0.058(3) 0.055(3) 0.046(2) 0.007(2) -0.012(2) -0.006(2)
C34 0.078(3) 0.056(3) 0.047(2) -0.013(2) -0.019(2) 0.007(2)
C35 0.049(3) 0.061(3) 0.052(2) 0.007(2) -0.010(2) 0.007(2)
C36 0.0254(17) 0.031(2) 0.0380(18) -0.0005(15) 0.0033(14) 0.0010(14)
C37 0.033(2) 0.036(2) 0.066(3) -0.0182(19) 0.0014(18) -0.0030(17)
C38 0.028(2) 0.046(2) 0.063(3) -0.008(2) 0.0020(18) -0.0011(17)
C39 0.0275(18) 0.035(2) 0.047(2) -0.0016(17) 0.0059(15) 0.0043(15)
C40 0.037(2) 0.038(2) 0.049(2) -0.0135(18) 0.0086(17) -0.0026(17)
C41 0.0260(19) 0.039(2) 0.048(2) -0.0115(17) 0.0026(15) -0.0027(15)
C42 0.0246(16) 0.0197(16) 0.0251(14) 0.0012(12) 0.0028(12) 0.0000(12)
C43 0.0292(18) 0.0290(19) 0.0281(15) -0.0066(14) 0.0000(13) -0.0033(14)
C44 0.0213(16) 0.039(2) 0.0348(17) -0.0024(15) -0.0043(13) -0.0021(14)
C45 0.0184(16) 0.0289(19) 0.0341(16) -0.0045(14) 0.0018(13) 0.0045(13)
C46 0.0226(16) 0.0237(17) 0.0256(14) 0.0003(13) 0.0025(12) -0.0010(13)
C47 0.0259(17) 0.0271(18) 0.0260(15) -0.0003(13) -0.0019(13) 0.0007(14)
C48 0.0276(17) 0.0221(17) 0.0274(15) -0.0032(13) 0.0006(13) -0.0017(13)
C49 0.0292(19) 0.041(2) 0.0374(18) -0.0126(16) 0.0049(14) 0.0003(16)
C50 0.0274(18) 0.036(2) 0.0320(17) 0.0012(15) -0.0011(14) -0.0026(15)
C51 0.0261(19) 0.041(2) 0.060(2) -0.0007(19) 0.0052(17) 0.0061(16)
C52 0.0312(19) 0.030(2) 0.054(2) -0.0085(17) 0.0045(16) 0.0064(15)
C53 0.0217(17) 0.0289(19) 0.0320(16) -0.0009(14) 0.0025(13) 0.0026(13)
C54 0.0260(18) 0.041(2) 0.0403(19) -0.0090(16) 0.0027(15) 0.0015(15)
C55 0.0248(16) 0.0227(17) 0.0242(14) -0.0048(12) 0.0005(12) -0.0034(13)
C56 0.0258(17) 0.0223(17) 0.0280(15) -0.0057(13) -0.0019(13) 0.0031(13)
C57 0.0335(19) 0.0231(18) 0.0305(16) -0.0012(13) 0.0036(14) 0.0027(14)
C58 0.041(2) 0.0290(19) 0.0265(16) 0.0001(14) 0.0085(14) 0.0009(15)
C59 0.0315(19) 0.029(2) 0.0370(18) -0.0035(15) 0.0147(14) 0.0029(15)
C60 0.0294(18) 0.0241(18) 0.0358(17) 0.0006(14) 0.0053(14) 0.0044(14)
C61 0.060(3) 0.040(2) 0.038(2) 0.0023(17) 0.0237(19) -0.004(2)
C62 0.084(3) 0.069(3) 0.0317(19) 0.018(2) 0.019(2) 0.031(3)
C63 0.134(6) 0.140(6) 0.068(4) 0.012(4) 0.027(4) -0.086(5)
C64 0.245(9) 0.131(6) 0.140(6) 0.114(5) 0.160(7) 0.148(7)
C65 0.0238(16) 0.0268(18) 0.0281(15) 0.0015(14) 0.0022(13) 0.0042(13)
C66 0.0271(17) 0.0257(18) 0.0265(15) -0.0011(13) 0.0016(13) 0.0005(13)
C67 0.0313(18) 0.0232(17) 0.0282(15) 0.0008(13) -0.0012(13) -0.0021(14)
C68 0.0307(18) 0.0244(18) 0.0283(15) -0.0023(13) 0.0000(13) -0.0030(14)
C69 0.0308(18) 0.0300(19) 0.0299(16) -0.0040(14) -0.0009(14) -0.0016(15)
C70 0.0334(19) 0.0291(19) 0.0292(16) 0.0000(14) -0.0056(14) -0.0037(15)
C71 0.047(2) 0.027(2) 0.0380(18) -0.0040(15) -0.0094(16) -0.0004(16)
C72 0.039(2) 0.0257(19) 0.0418(19) -0.0042(15) -0.0004(16) 0.0025(15)
C73 0.0313(19) 0.038(2) 0.0363(18) -0.0012(15) -0.0086(15) -0.0052(16)
C74 0.040(2) 0.039(2) 0.051(2) -0.0015(18) -0.0098(18) -0.0003(17)
C75 0.038(2) 0.050(3) 0.047(2) -0.0022(19) -0.0066(17) -0.0079(18)
C76 0.045(2) 0.038(2) 0.048(2) -0.0077(18) -0.0169(18) -0.0013(18)
C77 0.039(2) 0.048(2) 0.0343(18) -0.0047(17) 0.0085(16) -0.0049(18)
C78 0.060(3) 0.045(3) 0.0368(19) 0.0017(18) 0.0002(18) -0.009(2)
C79 0.061(3) 0.037(2) 0.047(2) -0.0019(19) -0.008(2) -0.008(2)
C80 0.051(2) 0.036(2) 0.048(2) 0.0049(18) 0.0062(18) -0.0050(18)
C81 0.068(3) 0.049(3) 0.043(2) 0.008(2) 0.009(2) -0.002(2)
C82 0.079(3) 0.043(3) 0.0337(19) -0.0021(18) 0.005(2) -0.005(2)
C1S 0.053(3) 0.080(4) 0.067(3) -0.006(3) 0.005(2) 0.015(3)
Cl1S 0.0705(9) 0.1087(12) 0.0521(6) -0.0033(7) -0.0064(6) 0.0325(8)
Cl2S 0.1034(12) 0.0901(11) 0.0770(9) 0.0149(8) 0.0126(8) -0.0134(9)
Cl3S 0.1463(17) 0.0693(10) 0.1164(13) -0.0190(10) 0.0406(12) -0.0153(10)

loop_
_atom_type_symbol
_atom_type_description
_atom_type_scat_dispersion_real
_atom_type_scat_dispersion_imag
_atom_type_scat_source
C C 0.0033 0.0016 'International Tables Vol C Tables 4.2.6.8 and 6.1.1.4'
H H 0.0000 0.0000 'International Tables Vol C Tables 4.2.6.8 and 6.1.1.4'
Cl Cl 0.1484 0.1585 'International Tables Vol C Tables 4.2.6.8 and 6.1.1.4'
N N 0.0061 0.0033 'International Tables Vol C Tables 4.2.6.8 and 6.1.1.4'
O O 0.0106 0.0060 'International Tables Vol C Tables 4.2.6.8 and 6.1.1.4'
S S 0.1246 0.1234 'International Tables Vol C Tables 4.2.6.8 and 6.1.1.4'

loop_
_geom_angle_atom_site_label_1
_geom_angle_atom_site_label_2
_geom_angle_atom_site_label_3
_geom_angle
O1 S1 O2 117.87(15)
O1 S1 N9 111.49(15)
O1 S1 C36 106.77(16)
O2 S1 N9 105.63(15)
O2 S1 C36 110.94(15)
N9 S1 C36 103.21(16)
O7 S2 O8 120.29(16)
O7 S2 N10 106.01(17)
O7 S2 C18 107.30(17)
O8 S2 N10 108.30(17)
O8 S2 C18 107.31(17)
N10 S2 C18 106.97(16)
O13 S3 O14 117.60(14)
O13 S3 N8 105.61(15)
O13 S3 C53 110.48(15)
O14 S3 N8 111.52(15)
O14 S3 C53 106.76(15)
N8 S3 C53 104.10(15)
O9 S4 O10 119.85(16)
O9 S4 N7 108.60(17)
O9 S4 C77 107.84(17)
O10 S4 N7 106.04(17)
O10 S4 C77 107.53(18)
N7 S4 C77 106.23(17)
C5 N1 C1 117.8(3)
O3 N2 C39 118.6(4)
O4 N2 O3 122.5(4)
O4 N2 C39 118.8(4)
O5 N3 O6 122.9(4)
O5 N3 C21 119.0(3)
O6 N3 C21 118.1(4)
C46 N4 C42 117.4(3)
O15 N5 O16 123.3(3)
O15 N5 C50 118.1(3)
O16 N5 C50 118.6(3)
O11 N6 O12 122.4(4)
O11 N6 C80 119.4(4)
O12 N6 C80 118.2(4)
S4 N7 H7 111(4)
C67 N7 S4 120.8(2)
C67 N7 H7 117(4)
S3 N8 H8 113(3)
C55 N8 S3 124.6(2)
C55 N8 H8 120(3)
S1 N9 H9 115(4)
C31 N9 S1 124.9(2)
C31 N9 H9 119(4)
S2 N10 H10 110(3)
C9 N10 S2 122.4(3)
C9 N10 H10 116(3)
N1 C1 C2 122.4(3)
N1 C1 C6 116.6(3)
C2 C1 C6 121.1(3)
C1 C2 H2 120.2
C3 C2 C1 119.6(3)
C3 C2 H2 120.2
C2 C3 H3 120.7
C2 C3 C4 118.7(3)
C4 C3 H3 120.7
C3 C4 H4 120.8
C5 C4 C3 118.5(3)
C5 C4 H4 120.8
N1 C5 C4 123.1(3)
N1 C5 C24 117.1(3)
C4 C5 C24 119.8(3)
C7 C6 C1 178.9(4)
C6 C7 C8 176.2(4)
C9 C8 C7 122.4(3)
C9 C8 C13 118.7(3)
C13 C8 C7 118.8(3)
C8 C9 N10 121.2(3)
C10 C9 N10 119.3(3)
C10 C9 C8 119.5(3)
C9 C10 H10A 119.6
C9 C10 C11 120.8(3)
C11 C10 H10A 119.6
C10 C11 H11 119.3
C10 C11 C12 121.4(3)
C12 C11 H11 119.3
C11 C12 C13 117.5(3)
C11 C12 C14 123.0(3)
C13 C12 C14 119.4(3)
C8 C13 H13 119.0
C12 C13 C8 122.0(3)
C12 C13 H13 119.0
C12 C14 C15 108.4(3)
C16 C14 C12 109.4(3)
C16 C14 C15 110.5(3)
C16 C14 C17 109.0(3)
C17 C14 C12 111.5(3)
C17 C14 C15 108.0(3)
C14 C15 H15A 109.5
C14 C15 H15B 109.5
C14 C15 H15C 109.5
H15A C15 H15B 109.5
H15A C15 H15C 109.5
H15B C15 H15C 109.5
C14 C16 H16A 109.5
C14 C16 H16B 109.5
C14 C16 H16C 109.5
H16A C16 H16B 109.5
H16A C16 H16C 109.5
H16B C16 H16C 109.5
C14 C17 H17A 109.5
C14 C17 H17B 109.5
C14 C17 H17C 109.5
H17A C17 H17B 109.5
H17A C17 H17C 109.5
H17B C17 H17C 109.5
C19 C18 S2 119.9(3)
C19 C18 C23 120.7(4)
C23 C18 S2 119.3(3)
C18 C19 H19 120.4
C18 C19 C20 119.2(4)
C20 C19 H19 120.4
C19 C20 H20 120.5
C21 C20 C19 118.9(4)
C21 C20 H20 120.5
C20 C21 N3 119.9(3)
C20 C21 C22 122.2(4)
C22 C21 N3 117.9(4)
C21 C22 H22 120.5
C23 C22 C21 119.0(4)
C23 C22 H22 120.5
C18 C23 H23 120.0
C22 C23 C18 119.9(3)
C22 C23 H23 120.0
C25 C24 C5 175.8(3)
C24 C25 C26 173.7(4)
C27 C26 C25 117.4(3)
C31 C26 C25 122.3(3)
C31 C26 C27 120.2(3)
C26 C27 H27 119.0
C28 C27 C26 122.1(3)
C28 C27 H27 119.0
C27 C28 C29 116.4(3)
C27 C28 C32 123.5(3)
C29 C28 C32 120.1(3)
C28 C29 H29 118.7
C30 C29 C28 122.5(3)
C30 C29 H29 118.7
C29 C30 H30 119.7
C29 C30 C31 120.6(3)
C31 C30 H30 119.7
C26 C31 N9 120.4(3)
C30 C31 N9 121.5(3)
C30 C31 C26 118.1(3)
C28 C32 C35 109.5(3)
C33 C32 C28 113.2(3)
C33 C32 C34 108.2(3)
C33 C32 C35 107.9(3)
C34 C32 C28 109.1(3)
C34 C32 C35 108.8(3)
C32 C33 H33A 109.5
C32 C33 H33B 109.5
C32 C33 H33C 109.5
H33A C33 H33B 109.5
H33A C33 H33C 109.5
H33B C33 H33C 109.5
C32 C34 H34A 109.5
C32 C34 H34B 109.5
C32 C34 H34C 109.5
H34A C34 H34B 109.5
H34A C34 H34C 109.5
H34B C34 H34C 109.5
C32 C35 H35A 109.5
C32 C35 H35B 109.5
C32 C35 H35C 109.5
H35A C35 H35B 109.5
H35A C35 H35C 109.5
H35B C35 H35C 109.5
C37 C36 S1 119.5(3)
C41 C36 S1 118.6(3)
C41 C36 C37 121.5(3)
C36 C37 H37 120.2
C36 C37 C38 119.5(4)
C38 C37 H37 120.2
C37 C38 H38 121.1
C39 C38 C37 117.8(4)
C39 C38 H38 121.1
C38 C39 N2 118.3(3)
C40 C39 N2 118.6(3)
C40 C39 C38 122.9(3)
C39 C40 H40 120.8
C39 C40 C41 118.5(3)
C41 C40 H40 120.8
C36 C41 C40 119.8(3)
C36 C41 H41 120.1
C40 C41 H41 120.1
N4 C42 C43 122.7(3)
N4 C42 C47 116.6(3)
C43 C42 C47 120.6(3)
C42 C43 H43 120.5
C44 C43 C42 119.0(3)
C44 C43 H43 120.5
C43 C44 H44 120.4
C45 C44 C43 119.3(3)
C45 C44 H44 120.4
C44 C45 H45 120.7
C44 C45 C46 118.7(3)
C46 C45 H45 120.7
N4 C46 C45 123.0(3)
N4 C46 C65 116.2(3)
C45 C46 C65 120.8(3)
C48 C47 C42 177.0(3)
C47 C48 C56 173.4(4)
C50 C49 H49 120.7
C50 C49 C54 118.5(3)
C54 C49 H49 120.7
C49 C50 N5 118.4(3)
C49 C50 C51 123.0(3)
C51 C50 N5 118.6(3)
C50 C51 H51 121.0
C50 C51 C52 118.0(3)
C52 C51 H51 121.0
C51 C52 H52 120.3
C53 C52 C51 119.4(3)
C53 C52 H52 120.3
C52 C53 S3 119.8(3)
C52 C53 C54 122.0(3)
C54 C53 S3 118.2(2)
C49 C54 H54 120.5
C53 C54 C49 119.0(3)
C53 C54 H54 120.5
C56 C55 N8 120.4(3)
C60 C55 N8 121.4(3)
C60 C55 C56 118.2(3)
C55 C56 C48 123.3(3)
C57 C56 C48 116.9(3)
C57 C56 C55 119.7(3)
C56 C57 H57 119.0
C58 C57 C56 122.0(3)
C58 C57 H57 119.0
C57 C58 C61 122.4(3)
C59 C58 C57 116.8(3)
C59 C58 C61 120.8(3)
C58 C59 H59 118.6
C60 C59 C58 122.7(3)
C60 C59 H59 118.6
C55 C60 H60 119.8
C59 C60 C55 120.5(3)
C59 C60 H60 119.8
C58 C61 C63 106.6(3)
C62 C61 C58 110.5(3)
C62 C61 C63 102.5(4)
C64 C61 C58 113.6(4)
C64 C61 C62 108.5(5)
C64 C61 C63 114.5(6)
C61 C62 H62A 109.5
C61 C62 H62B 109.5
C61 C62 H62C 109.5
H62A C62 H62B 109.5
H62A C62 H62C 109.5
H62B C62 H62C 109.5
C61 C63 H63A 109.5
C61 C63 H63B 109.5
C61 C63 H63C 109.5
H63A C63 H63B 109.5
H63A C63 H63C 109.5
H63B C63 H63C 109.5
C61 C64 H64A 109.5
C61 C64 H64B 109.5
C61 C64 H64C 109.5
H64A C64 H64B 109.5
H64A C64 H64C 109.5
H64B C64 H64C 109.5
C66 C65 C46 179.6(4)
C65 C66 C68 175.4(4)
C68 C67 N7 122.3(3)
C72 C67 N7 118.7(3)
C72 C67 C68 119.0(3)
C67 C68 C66 122.3(3)
C69 C68 C66 119.0(3)
C69 C68 C67 118.7(3)
C68 C69 H69 119.0
C68 C69 C70 122.0(3)
C70 C69 H69 119.0
C69 C70 C73 119.8(3)
C71 C70 C69 117.7(3)
C71 C70 C73 122.4(3)
C70 C71 H71 119.6
C72 C71 C70 120.8(3)
C72 C71 H71 119.6
C67 C72 C71 121.7(3)
C67 C72 H72 119.1
C71 C72 H72 119.1
C70 C73 C75 109.6(3)
C70 C73 C76 111.6(3)
C74 C73 C70 109.1(3)
C74 C73 C75 109.8(3)
C74 C73 C76 108.4(3)
C76 C73 C75 108.3(3)
C73 C74 H74A 109.5
C73 C74 H74B 109.5
C73 C74 H74C 109.5
H74A C74 H74B 109.5
H74A C74 H74C 109.5
H74B C74 H74C 109.5
C73 C75 H75A 109.5
C73 C75 H75B 109.5
C73 C75 H75C 109.5
H75A C75 H75B 109.5
H75A C75 H75C 109.5
H75B C75 H75C 109.5
C73 C76 H76A 109.5
C73 C76 H76B 109.5
C73 C76 H76C 109.5
H76A C76 H76B 109.5
H76A C76 H76C 109.5
H76B C76 H76C 109.5
C78 C77 S4 119.6(3)
C82 C77 S4 120.3(3)
C82 C77 C78 120.1(4)
C77 C78 H78 119.6
C79 C78 C77 120.7(4)
C79 C78 H78 119.6
C78 C79 H79 121.2
C78 C79 C80 117.6(4)
C80 C79 H79 121.2
C79 C80 N6 118.0(4)
C81 C80 N6 118.8(4)
C81 C80 C79 123.2(4)
C80 C81 H81 120.9
C80 C81 C82 118.2(4)
C82 C81 H81 120.9
C77 C82 H82 119.9
C81 C82 C77 120.1(4)
C81 C82 H82 119.9
Cl1S C1S H1S 108.2
Cl1S C1S Cl2S 111.0(3)
Cl1S C1S Cl3S 112.0(3)
Cl2S C1S H1S 108.2
Cl2S C1S Cl3S 109.2(3)
Cl3S C1S H1S 108.2

loop_
_geom_bond_atom_site_label_1
_geom_bond_atom_site_label_2
_geom_bond_distance
S1 O1 1.430(2)
S1 O2 1.432(2)
S1 N9 1.618(3)
S1 C36 1.777(3)
S2 O7 1.424(3)
S2 O8 1.430(3)
S2 N10 1.621(3)
S2 C18 1.772(4)
S3 O13 1.433(2)
S3 O14 1.433(2)
S3 N8 1.622(3)
S3 C53 1.774(3)
S4 O9 1.428(3)
S4 O10 1.429(3)
S4 N7 1.614(3)
S4 C77 1.746(4)
O3 N2 1.214(4)
O4 N2 1.202(5)
O5 N3 1.212(4)
O6 N3 1.213(4)
O11 N6 1.218(5)
O12 N6 1.221(5)
O15 N5 1.220(4)
O16 N5 1.231(4)
N1 C1 1.352(4)
N1 C5 1.348(4)
N2 C39 1.472(5)
N3 C21 1.474(5)
N4 C42 1.350(4)
N4 C46 1.346(4)
N5 C50 1.462(5)
N6 C80 1.469(6)
N7 C67 1.416(5)
N7 H7 0.70(4)
N8 C55 1.405(4)
N8 H8 0.70(4)
N9 C31 1.422(4)
N9 H9 0.69(4)
N10 C9 1.418(4)
N10 H10 0.62(3)
C1 C2 1.391(4)
C1 C6 1.433(4)
C2 H2 0.9500
C2 C3 1.375(4)
C3 H3 0.9500
C3 C4 1.402(5)
C4 H4 0.9500
C4 C5 1.388(4)
C5 C24 1.437(4)
C6 C7 1.194(4)
C7 C8 1.434(4)
C8 C9 1.400(4)
C8 C13 1.406(5)
C9 C10 1.381(5)
C10 H10A 0.9500
C10 C11 1.386(5)
C11 H11 0.9500
C11 C12 1.389(5)
C12 C13 1.391(4)
C12 C14 1.535(5)
C13 H13 0.9500
C14 C15 1.537(6)
C14 C16 1.511(5)
C14 C17 1.533(5)
C15 H15A 0.9800
C15 H15B 0.9800
C15 H15C 0.9800
C16 H16A 0.9800
C16 H16B 0.9800
C16 H16C 0.9800
C17 H17A 0.9800
C17 H17B 0.9800
C17 H17C 0.9800
C18 C19 1.382(5)
C18 C23 1.385(5)
C19 H19 0.9500
C19 C20 1.389(6)
C20 H20 0.9500
C20 C21 1.368(6)
C21 C22 1.377(5)
C22 H22 0.9500
C22 C23 1.367(6)
C23 H23 0.9500
C24 C25 1.198(4)
C25 C26 1.452(4)
C26 C27 1.403(4)
C26 C31 1.389(5)
C27 H27 0.9500
C27 C28 1.382(4)
C28 C29 1.390(5)
C28 C32 1.531(5)
C29 H29 0.9500
C29 C30 1.383(5)
C30 H30 0.9500
C30 C31 1.385(4)
C32 C33 1.517(6)
C32 C34 1.529(5)
C32 C35 1.552(6)
C33 H33A 0.9800
C33 H33B 0.9800
C33 H33C 0.9800
C34 H34A 0.9800
C34 H34B 0.9800
C34 H34C 0.9800
C35 H35A 0.9800
C35 H35B 0.9800
C35 H35C 0.9800
C36 C37 1.375(5)
C36 C41 1.371(5)
C37 H37 0.9500
C37 C38 1.387(5)
C38 H38 0.9500
C38 C39 1.383(5)
C39 C40 1.368(5)
C40 H40 0.9500
C40 C41 1.374(5)
C41 H41 0.9500
C42 C43 1.393(4)
C42 C47 1.448(4)
C43 H43 0.9500
C43 C44 1.383(5)
C44 H44 0.9500
C44 C45 1.376(5)
C45 H45 0.9500
C45 C46 1.400(4)
C46 C65 1.450(4)
C47 C48 1.188(4)
C48 C56 1.445(4)
C49 H49 0.9500
C49 C50 1.370(5)
C49 C54 1.393(5)
C50 C51 1.382(5)
C51 H51 0.9500
C51 C52 1.392(5)
C52 H52 0.9500
C52 C53 1.374(5)
C53 C54 1.381(5)
C54 H54 0.9500
C55 C56 1.405(4)
C55 C60 1.393(4)
C56 C57 1.401(4)
C57 H57 0.9500
C57 C58 1.393(5)
C58 C59 1.383(5)
C58 C61 1.530(5)
C59 H59 0.9500
C59 C60 1.380(5)
C60 H60 0.9500
C61 C62 1.505(6)
C61 C63 1.602(8)
C61 C64 1.442(7)
C62 H62A 0.9800
C62 H62B 0.9800
C62 H62C 0.9800
C63 H63A 0.9800
C63 H63B 0.9800
C63 H63C 0.9800
C64 H64A 0.9800
C64 H64B 0.9800
C64 H64C 0.9800
C65 C66 1.188(4)
C66 C68 1.435(4)
C67 C68 1.403(5)
C67 C72 1.378(5)
C68 C69 1.397(5)
C69 H69 0.9500
C69 C70 1.401(5)
C70 C71 1.387(5)
C70 C73 1.527(5)
C71 H71 0.9500
C71 C72 1.380(5)
C72 H72 0.9500
C73 C74 1.524(5)
C73 C75 1.536(5)
C73 C76 1.530(5)
C74 H74A 0.9800
C74 H74B 0.9800
C74 H74C 0.9800
C75 H75A 0.9800
C75 H75B 0.9800
C75 H75C 0.9800
C76 H76A 0.9800
C76 H76B 0.9800
C76 H76C 0.9800
C77 C78 1.390(5)
C77 C82 1.385(6)
C78 H78 0.9500
C78 C79 1.376(6)
C79 H79 0.9500
C79 C80 1.384(6)
C80 C81 1.376(6)
C81 H81 0.9500
C81 C82 1.381(6)
C82 H82 0.9500
C1S H1S 1.0000
C1S Cl1S 1.722(5)
C1S Cl2S 1.747(6)
C1S Cl3S 1.747(6)

loop_
_geom_hbond_atom_site_label_D
_geom_hbond_atom_site_label_H
_geom_hbond_atom_site_label_A
_geom_hbond_distance_DH
_geom_hbond_distance_HA
_geom_hbond_distance_DA
_geom_hbond_angle_DHA
_geom_hbond_site_symmetry_A
N7 H7 O13 0.70(4) 2.24(4) 2.904(4) 159(5) 8_665
N8 H8 N1 0.70(4) 2.24(4) 2.919(4) 166(4) .
N9 H9 N4 0.69(4) 2.22(4) 2.902(4) 167(5) .
N10 H10 O2 0.62(3) 2.42(3) 2.989(4) 155(4) 8_655

loop_
_geom_torsion_atom_site_label_1
_geom_torsion_atom_site_label_2
_geom_torsion_atom_site_label_3
_geom_torsion_atom_site_label_4
_geom_torsion
S1 N9 C31 C26 -156.8(3)
S1 N9 C31 C30 24.3(5)
S1 C36 C37 C38 173.0(3)
S1 C36 C41 C40 -172.5(3)
S2 N10 C9 C8 119.8(3)
S2 N10 C9 C10 -62.1(4)
S2 C18 C19 C20 175.6(3)
S2 C18 C23 C22 -176.4(3)
S3 N8 C55 C56 -158.1(2)
S3 N8 C55 C60 21.5(4)
S3 C53 C54 C49 -177.3(3)
S4 N7 C67 C68 113.4(3)
S4 N7 C67 C72 -67.2(4)
S4 C77 C78 C79 -177.7(3)
S4 C77 C82 C81 176.4(4)
O1 S1 N9 C31 -58.9(3)
O1 S1 C36 C37 8.4(4)
O1 S1 C36 C41 -178.5(3)
O2 S1 N9 C31 171.9(3)
O2 S1 C36 C37 138.0(3)
O2 S1 C36 C41 -48.8(3)
O3 N2 C39 C38 -0.8(6)
O3 N2 C39 C40 -175.5(4)
O4 N2 C39 C38 177.5(4)
O4 N2 C39 C40 2.8(6)
O5 N3 C21 C20 -179.2(4)
O5 N3 C21 C22 1.9(6)
O6 N3 C21 C20 0.4(6)
O6 N3 C21 C22 -178.5(4)
O7 S2 N10 C9 176.6(3)
O7 S2 C18 C19 -124.3(3)
O7 S2 C18 C23 53.6(3)
O8 S2 N10 C9 46.2(3)
O8 S2 C18 C19 6.3(3)
O8 S2 C18 C23 -175.9(3)
O9 S4 N7 C67 44.7(3)
O9 S4 C77 C78 -178.5(3)
O9 S4 C77 C82 2.3(4)
O10 S4 N7 C67 174.7(3)
O10 S4 C77 C78 50.9(4)
O10 S4 C77 C82 -128.2(3)
O11 N6 C80 C79 -175.4(4)
O11 N6 C80 C81 6.4(7)
O12 N6 C80 C79 5.7(7)
O12 N6 C80 C81 -172.6(5)
O13 S3 N8 C55 174.0(3)
O13 S3 C53 C52 126.9(3)
O13 S3 C53 C54 -55.0(3)
O14 S3 N8 C55 -57.2(3)
O14 S3 C53 C52 -2.1(3)
O14 S3 C53 C54 176.0(3)
O15 N5 C50 C49 171.3(3)
O15 N5 C50 C51 -9.6(5)
O16 N5 C50 C49 -9.6(5)
O16 N5 C50 C51 169.4(3)
N1 C1 C2 C3 1.1(5)
N2 C39 C40 C41 175.1(4)
N3 C21 C22 C23 179.0(4)
N4 C42 C43 C44 1.1(5)
N5 C50 C51 C52 -177.6(3)
N6 C80 C81 C82 178.6(4)
N7 S4 C77 C78 -62.2(4)
N7 S4 C77 C82 118.6(4)
N7 C67 C68 C66 1.9(5)
N7 C67 C68 C69 -179.2(3)
N7 C67 C72 C71 178.2(3)
N8 S3 C53 C52 -120.2(3)
N8 S3 C53 C54 57.9(3)
N8 C55 C56 C48 6.0(5)
N8 C55 C56 C57 -177.7(3)
N8 C55 C60 C59 178.8(3)
N9 S1 C36 C37 -109.3(3)
N9 S1 C36 C41 63.9(3)
N10 S2 C18 C19 122.3(3)
N10 S2 C18 C23 -59.8(3)
N10 C9 C10 C11 -179.6(4)
C1 N1 C5 C4 -1.6(4)
C1 N1 C5 C24 177.1(3)
C1 C2 C3 C4 -0.5(5)
C2 C3 C4 C5 -1.0(5)
C3 C4 C5 N1 2.1(5)
C3 C4 C5 C24 -176.6(3)
C5 N1 C1 C2 0.0(4)
C5 N1 C1 C6 180.0(3)
C6 C1 C2 C3 -178.9(3)
C7 C8 C9 N10 -3.1(5)
C7 C8 C9 C10 178.8(3)
C7 C8 C13 C12 -177.4(3)
C8 C9 C10 C11 -1.5(6)
C9 C8 C13 C12 1.4(5)
C9 C10 C11 C12 1.5(6)
C10 C11 C12 C13 0.0(6)
C10 C11 C12 C14 -178.5(4)
C11 C12 C13 C8 -1.4(5)
C11 C12 C14 C15 114.3(4)
C11 C12 C14 C16 -125.1(4)
C11 C12 C14 C17 -4.5(5)
C13 C8 C9 N10 178.2(3)
C13 C8 C9 C10 0.1(5)
C13 C12 C14 C15 -64.1(4)
C13 C12 C14 C16 56.5(4)
C13 C12 C14 C17 177.1(3)
C14 C12 C13 C8 177.0(3)
C18 S2 N10 C9 -69.1(3)
C18 C19 C20 C21 2.0(6)
C19 C18 C23 C22 1.5(6)
C19 C20 C21 N3 -179.8(4)
C19 C20 C21 C22 -0.9(7)
C20 C21 C22 C23 0.1(6)
C21 C22 C23 C18 -0.3(6)
C23 C18 C19 C20 -2.3(6)
C25 C26 C27 C28 175.9(3)
C25 C26 C31 N9 5.6(5)
C25 C26 C31 C30 -175.5(3)
C26 C27 C28 C29 -0.2(5)
C26 C27 C28 C32 179.2(3)
C27 C26 C31 N9 -176.5(3)
C27 C26 C31 C30 2.5(5)
C27 C28 C29 C30 2.0(5)
C27 C28 C32 C33 0.4(5)
C27 C28 C32 C34 -120.1(4)
C27 C28 C32 C35 120.9(4)
C28 C29 C30 C31 -1.6(5)
C29 C28 C32 C33 179.8(3)
C29 C28 C32 C34 59.3(5)
C29 C28 C32 C35 -59.8(4)
C29 C30 C31 N9 178.3(3)
C29 C30 C31 C26 -0.7(5)
C31 C26 C27 C28 -2.1(5)
C32 C28 C29 C30 -177.4(3)
C36 S1 N9 C31 55.3(3)
C36 C37 C38 C39 -0.4(6)
C37 C36 C41 C40 0.5(6)
C37 C38 C39 N2 -174.5(4)
C37 C38 C39 C40 0.0(6)
C38 C39 C40 C41 0.7(6)
C39 C40 C41 C36 -0.9(6)
C41 C36 C37 C38 0.1(6)
C42 N4 C46 C45 0.8(4)
C42 N4 C46 C65 -178.3(3)
C42 C43 C44 C45 0.1(5)
C43 C44 C45 C46 -0.8(5)
C44 C45 C46 N4 0.4(5)
C44 C45 C46 C65 179.4(3)
C46 N4 C42 C43 -1.6(4)
C46 N4 C42 C47 176.9(3)
C47 C42 C43 C44 -177.2(3)
C48 C56 C57 C58 174.3(3)
C49 C50 C51 C52 1.4(6)
C50 C49 C54 C53 -1.6(5)
C50 C51 C52 C53 -2.2(6)
C51 C52 C53 S3 179.2(3)
C51 C52 C53 C54 1.1(6)
C52 C53 C54 C49 0.8(6)
C53 S3 N8 C55 57.6(3)
C54 C49 C50 N5 179.5(3)
C54 C49 C50 C51 0.5(6)
C55 C56 C57 C58 -2.2(5)
C56 C55 C60 C59 -1.5(5)
C56 C57 C58 C59 0.5(5)
C56 C57 C58 C61 -178.5(3)
C57 C58 C59 C60 0.7(5)
C57 C58 C61 C62 -136.3(4)
C57 C58 C61 C63 113.1(5)
C57 C58 C61 C64 -14.0(7)
C58 C59 C60 C55 -0.3(5)
C59 C58 C61 C62 44.8(5)
C59 C58 C61 C63 -65.8(5)
C59 C58 C61 C64 167.0(6)
C60 C55 C56 C48 -173.6(3)
C60 C55 C56 C57 2.6(5)
C61 C58 C59 C60 179.7(3)
C66 C68 C69 C70 179.7(3)
C67 C68 C69 C70 0.8(5)
C68 C67 C72 C71 -2.4(5)
C68 C69 C70 C71 -2.0(5)
C68 C69 C70 C73 175.0(3)
C69 C70 C71 C72 0.9(5)
C69 C70 C73 C74 -60.1(4)
C69 C70 C73 C75 60.2(4)
C69 C70 C73 C76 -179.9(3)
C70 C71 C72 C67 1.3(6)
C71 C70 C73 C74 116.8(4)
C71 C70 C73 C75 -123.0(4)
C71 C70 C73 C76 -3.0(5)
C72 C67 C68 C66 -177.4(3)
C72 C67 C68 C69 1.4(5)
C73 C70 C71 C72 -175.9(3)
C77 S4 N7 C67 -71.1(3)
C77 C78 C79 C80 0.7(7)
C78 C77 C82 C81 -2.7(7)
C78 C79 C80 N6 -179.8(4)
C78 C79 C80 C81 -1.7(7)
C79 C80 C81 C82 0.5(7)
C80 C81 C82 C77 1.7(7)
C82 C77 C78 C79 1.5(6)
